data_4084711
loop_
_publ_author_name
'Schmid, Matthias'
'Guillaume, Sophie M.'
'Roesky, Peter W.'

_publ_contact_author
;
      Prof. Dr. Peter W. Roesky
      Karlsruher Institut fuer Technologie (KIT), CS
      Institut fuer Anorganische Chemie (AOC)
      Lehrstuhl fuer Anorganische Funktionsmaterialien
      Engesserstr. 15, Geb. 30.45
      76131 Karlsruhe 
      Bundesrepublik Deutschland
;
_publ_section_title
;
 \b-Diketiminate Rare Earth Borohydride Complexes: Synthesis, Structure,
 and Catalytic Activity in the Ring-Opening Polymerization of
 \e-Caprolactone and Trimethylene Carbonate
;
_journal_issue 19
_journal_name_full Organometallics
_journal_page_first 5392
_journal_paper_doi 10.1021/om500708x
_journal_volume 33
_journal_year 2014
_chemical_formula_moiety 'C33 H57 B2 Lu N2 O, C4 H8 O'
_chemical_formula_sum 'C37 H65 B2 Lu N2 O2'
_chemical_formula_weight 766.50
_chemical_name_systematic
;
 ?
;
_space_group_crystal_system triclinic
_space_group_IT_number 2
_space_group_name_Hall '-P 1'
_space_group_name_H-M_alt 'P -1'
_symmetry_space_group_name_Hall '-P 1'
_symmetry_space_group_name_H-M 'P -1'
_atom_sites_solution_hydrogens mixed
_atom_sites_solution_primary direct
_audit_creation_date 2014-08-25
_audit_creation_method
;
Olex2 1.2
(compiled 2014.07.22 svn.r2960 for OlexSys, GUI svn.r4862)
;
_cell_angle_alpha 65.951(2)
_cell_angle_beta 86.995(3)
_cell_angle_gamma 82.341(3)
_cell_formula_units_Z 2
_cell_length_a 11.7844(4)
_cell_length_b 12.8442(4)
_cell_length_c 14.2905(4)
_cell_measurement_reflns_used 53025
_cell_measurement_temperature 200
_cell_measurement_theta_max 27.24
_cell_measurement_theta_min 1.56
_cell_volume 1957.64(11)
_computing_cell_refinement 'STOE X-AREA, PLATON (A.L.Spek, 2005)'
_computing_data_collection 'STOE X-AREA'
_computing_data_reduction 'STOE X-RED & LANA, PLATON (A.L.Spek, 2005)'
_computing_molecular_graphics 'Diamond 2/3, Olex2 (Dolomanov et al., 2009)'
_computing_publication_material 'MS Word, Olex2 (Dolomanov et al., 2009)'
_computing_structure_refinement 'SHELXL (Sheldrick, 2008)'
_computing_structure_solution 'SHELXS (Sheldrick, 2008)'
_diffrn_ambient_temperature 200
_diffrn_detector 'image plate (34cm diameter)'
_diffrn_detector_area_resol_mean 6.67
_diffrn_detector_type STOE
_diffrn_measured_fraction_theta_full 1.000
_diffrn_measured_fraction_theta_max 1.000
_diffrn_measurement_device '2-circle goniometer'
_diffrn_measurement_device_type 'STOE IPDS 2'
_diffrn_measurement_method 'area detector'
_diffrn_radiation_collimation '0.5mm monocapillary'
_diffrn_radiation_monochromator 'plane graphite'
_diffrn_radiation_type MoK\a
_diffrn_radiation_wavelength 0.71073
_diffrn_reflns_av_R_equivalents 0.0698
_diffrn_reflns_av_unetI/netI 0.0447
_diffrn_reflns_Laue_measured_fraction_full 1.000
_diffrn_reflns_Laue_measured_fraction_max 1.000
_diffrn_reflns_limit_h_max 14
_diffrn_reflns_limit_h_min -14
_diffrn_reflns_limit_k_max 15
_diffrn_reflns_limit_k_min -15
_diffrn_reflns_limit_l_max 17
_diffrn_reflns_limit_l_min -17
_diffrn_reflns_number 56498
_diffrn_reflns_point_group_measured_fraction_full 1.000
_diffrn_reflns_point_group_measured_fraction_max 1.000
_diffrn_reflns_theta_full 25.242
_diffrn_reflns_theta_max 26.000
_diffrn_reflns_theta_min 1.560
_diffrn_source 'sealed tube, 12x0.4mm long-fine focus'
_exptl_absorpt_coefficient_mu 2.552
_exptl_absorpt_correction_T_max 0.7185
_exptl_absorpt_correction_T_min 0.4674
_exptl_absorpt_correction_type integration
_exptl_absorpt_process_details 'STOE X-Red & X-Shape'
_exptl_crystal_colour colourless
_exptl_crystal_colour_primary colourless
_exptl_crystal_density_diffrn 1.300
_exptl_crystal_description prism
_exptl_crystal_F_000 796
_exptl_crystal_size_max 0.434
_exptl_crystal_size_mid 0.276
_exptl_crystal_size_min 0.179
_refine_diff_density_max 0.864
_refine_diff_density_min -0.704
_refine_diff_density_rms 0.063
_refine_ls_extinction_method none
_refine_ls_goodness_of_fit_ref 0.900
_refine_ls_hydrogen_treatment mixed
_refine_ls_matrix_type full
_refine_ls_number_parameters 457
_refine_ls_number_reflns 7695
_refine_ls_number_restraints 0
_refine_ls_restrained_S_all 0.900
_refine_ls_R_factor_all 0.0288
_refine_ls_R_factor_gt 0.0227
_refine_ls_shift/su_max 0.003
_refine_ls_shift/su_mean 0.000
_refine_ls_structure_factor_coef Fsqd
_refine_ls_weighting_details 'w=1/[\s^2^(Fo^2^)+(0.0214P)^2^] where P=(Fo^2^+2Fc^2^)/3'
_refine_ls_weighting_scheme calc
_refine_ls_wR_factor_gt 0.0459
_refine_ls_wR_factor_ref 0.0464
_reflns_Friedel_coverage 0.000
_reflns_number_gt 6427
_reflns_number_total 7695
_reflns_threshold_expression 'I > 2\s(I)'
_cod_data_source_file om500708x_si_007.cif
_cod_data_source_block ms568_1
_cod_original_cell_volume 1957.65(11)
_cod_database_code 4084711
_shelxl_version_number 2014-3
_shelx_space_group_comment
;
The symmetry employed for this shelxl refinement is uniquely defined
by the following loop, which should always be used as a source of
symmetry information in preference to the above space-group names.
They are only intended as comments.
;
_olex2_refinement_description
;
1. Fixed Uiso
 At 1.2 times of:
  All C(H) groups, All C(H,H) groups, All C(H,H,H,H) groups
 At 1.5 times of:
  All C(H,H,H) groups
2. Others
 Fixed Sof: H30A(0.66667) H30B(0.66667) H30C(0.33333) H30D(0.33333)
 H33A(0.66667) H33B(0.66667) H33C(0.33333) H33D(0.33333) C31A(0.66667)
 H31A(0.66667) H31B(0.66667) C32A(0.66667) H32A(0.66667) H32B(0.66667)
 C31B(0.33333) H31C(0.33333) H31D(0.33333) C32B(0.33333) H32C(0.33333)
 H32D(0.33333)
3.a Ternary CH refined with riding coordinates:
 C12(H12), C15(H15), C24(H24), C27(H27)
3.b Secondary CH2 refined with riding coordinates:
 C30(H30A,H30B), C30(H30C,H30D), C33(H33A,H33B), C33(H33C,H33D), C31A(H31A,
 H31B), C32A(H32A,H32B), C31B(H31C,H31D), C32B(H32C,H32D), C35(H35A,H35B),
 C36(H36A,H36B), C37(H37A,H37B), C34A(H34A,H34B)
3.c Aromatic/amide H refined with riding coordinates:
 C3(H3), C8(H8), C9(H9), C10(H10), C20(H20), C21(H21), C22(H22)
3.d Idealised Me refined as rotating group:
 C1(H1A,H1B,H1C), C5(H5A,H5B,H5C), C13(H13A,H13B,H13C), C14(H14A,H14B,H14C),
 C16(H16A,H16B,H16C), C17(H17A,H17B,H17C), C25(H25A,H25B,H25C), C26(H26A,H26B,
 H26C), C28(H28A,H28B,H28C), C29(H29A,H29B,H29C)
;
_olex2_submission_special_instructions 'No special instructions were received'

loop_
_space_group_symop_operation_xyz
'x, y, z'
'-x, -y, -z'

loop_
_atom_site_label
_atom_site_type_symbol
_atom_site_fract_x
_atom_site_fract_y
_atom_site_fract_z
_atom_site_U_iso_or_equiv
_atom_site_adp_type
_atom_site_occupancy
_atom_site_site_symmetry_order
_atom_site_calc_flag
_atom_site_refinement_flags_posn
_atom_site_refinement_flags_occupancy
_atom_site_disorder_assembly
_atom_site_disorder_group
Lu Lu 0.30288(2) 0.65563(2) 0.24889(2) 0.03743(4) Uani 1 1 d . . . .
H1D H 0.490(3) 0.665(3) 0.228(3) 0.076(10) Uiso 1 1 d . . . .
H1E H 0.429(3) 0.584(3) 0.168(2) 0.074(10) Uiso 1 1 d . . . .
H1F H 0.396(3) 0.740(3) 0.104(3) 0.084(11) Uiso 1 1 d . . . .
H2A H 0.355(3) 0.677(3) 0.381(2) 0.070(10) Uiso 1 1 d . . . .
H2B H 0.216(2) 0.634(2) 0.392(2) 0.048(8) Uiso 1 1 d . . . .
O1 O 0.34148(17) 0.45906(15) 0.34306(13) 0.0447(4) Uani 1 1 d . . . .
N1 N 0.16196(19) 0.64475(18) 0.15358(15) 0.0376(5) Uani 1 1 d . . . .
N2 N 0.22623(19) 0.84578(17) 0.19179(15) 0.0378(5) Uani 1 1 d . . . .
C1 C 0.0597(3) 0.7128(3) -0.0112(2) 0.0583(8) Uani 1 1 d . . . .
H1A H 0.1031 0.6557 -0.0326 0.087 Uiso 1 1 calc GR . . .
H1B H 0.0423 0.7852 -0.0713 0.087 Uiso 1 1 calc GR . . .
H1C H -0.0119 0.6849 0.0213 0.087 Uiso 1 1 calc GR . . .
C2 C 0.1300(2) 0.7325(2) 0.06428(19) 0.0428(6) Uani 1 1 d . . . .
C3 C 0.1544(3) 0.8446(2) 0.03593(19) 0.0445(7) Uani 1 1 d . . . .
H3 H 0.1466 0.8917 -0.0352 0.053 Uiso 1 1 calc R . . .
C4 C 0.1888(2) 0.8998(2) 0.09527(19) 0.0414(6) Uani 1 1 d . . . .
C5 C 0.1770(3) 1.0302(2) 0.0419(2) 0.0553(8) Uani 1 1 d . . . .
H5A H 0.1628 1.0631 0.0931 0.083 Uiso 1 1 calc GR . . .
H5B H 0.1128 1.0574 -0.0065 0.083 Uiso 1 1 calc GR . . .
H5C H 0.2478 1.0541 0.0048 0.083 Uiso 1 1 calc GR . . .
C6 C 0.1137(2) 0.5374(2) 0.18117(19) 0.0422(6) Uani 1 1 d . . . .
C7 C 0.1686(3) 0.4517(2) 0.1518(2) 0.0479(7) Uani 1 1 d . . . .
C8 C 0.1261(3) 0.3455(3) 0.1910(3) 0.0612(9) Uani 1 1 d . . . .
H8 H 0.1633 0.2855 0.1737 0.073 Uiso 1 1 calc R . . .
C9 C 0.0323(3) 0.3259(3) 0.2538(3) 0.0652(10) Uani 1 1 d . . . .
H9 H 0.0063 0.2523 0.2809 0.078 Uiso 1 1 calc R . . .
C10 C -0.0244(3) 0.4132(3) 0.2775(2) 0.0597(8) Uani 1 1 d . . . .
H10 H -0.0906 0.3996 0.3196 0.072 Uiso 1 1 calc R . . .
C11 C 0.0138(3) 0.5215(3) 0.2409(2) 0.0476(7) Uani 1 1 d . . . .
C12 C 0.2696(3) 0.4687(3) 0.0787(2) 0.0545(8) Uani 1 1 d . . . .
H12 H 0.2884 0.5488 0.0574 0.065 Uiso 1 1 calc R . . .
C13 C 0.2379(4) 0.4535(3) -0.0185(3) 0.0765(11) Uani 1 1 d . . . .
H13A H 0.2278 0.3730 -0.0002 0.115 Uiso 1 1 calc GR . . .
H13B H 0.2995 0.4752 -0.0691 0.115 Uiso 1 1 calc GR . . .
H13C H 0.1666 0.5026 -0.0477 0.115 Uiso 1 1 calc GR . . .
C14 C 0.3759(3) 0.3857(3) 0.1272(3) 0.0649(9) Uani 1 1 d . . . .
H14A H 0.3970 0.3949 0.1886 0.097 Uiso 1 1 calc GR . . .
H14B H 0.4392 0.4021 0.0781 0.097 Uiso 1 1 calc GR . . .
H14C H 0.3598 0.3067 0.1463 0.097 Uiso 1 1 calc GR . . .
C15 C -0.0541(3) 0.6161(3) 0.2647(2) 0.0544(8) Uani 1 1 d . . . .
H15 H -0.0107 0.6842 0.2360 0.065 Uiso 1 1 calc R . . .
C16 C -0.1725(4) 0.6532(4) 0.2132(4) 0.1030(15) Uani 1 1 d . . . .
H16A H -0.1632 0.6795 0.1388 0.154 Uiso 1 1 calc GR . . .
H16B H -0.2127 0.7159 0.2291 0.154 Uiso 1 1 calc GR . . .
H16C H -0.2170 0.5879 0.2388 0.154 Uiso 1 1 calc GR . . .
C17 C -0.0675(4) 0.5851(4) 0.3780(3) 0.0796(11) Uani 1 1 d . . . .
H17A H -0.1102 0.5187 0.4086 0.119 Uiso 1 1 calc GR . . .
H17B H -0.1092 0.6505 0.3890 0.119 Uiso 1 1 calc GR . . .
H17C H 0.0083 0.5661 0.4101 0.119 Uiso 1 1 calc GR . . .
C18 C 0.2377(3) 0.9161(2) 0.24824(19) 0.0406(6) Uani 1 1 d . . . .
C19 C 0.1469(3) 0.9292(2) 0.31241(19) 0.0460(7) Uani 1 1 d . . . .
C20 C 0.1557(3) 1.0003(3) 0.3626(2) 0.0575(8) Uani 1 1 d . . . .
H20 H 0.0938 1.0130 0.4035 0.069 Uiso 1 1 calc R . . .
C21 C 0.2539(3) 1.0533(3) 0.3539(2) 0.0634(9) Uani 1 1 d . . . .
H21 H 0.2591 1.1007 0.3896 0.076 Uiso 1 1 calc R . . .
C22 C 0.3430(3) 1.0368(3) 0.2937(2) 0.0569(8) Uani 1 1 d . . . .
H22 H 0.4097 1.0728 0.2889 0.068 Uiso 1 1 calc R . . .
C23 C 0.3381(3) 0.9687(2) 0.23954(19) 0.0457(7) Uani 1 1 d . . . .
C24 C 0.0404(3) 0.8700(3) 0.3261(2) 0.0515(7) Uani 1 1 d . . . .
H24 H 0.0639 0.7970 0.3169 0.062 Uiso 1 1 calc R . . .
C25 C -0.0502(3) 0.9415(3) 0.2446(3) 0.0742(10) Uani 1 1 d . . . .
H25A H -0.0715 1.0163 0.2479 0.111 Uiso 1 1 calc GR . . .
H25B H -0.1181 0.9011 0.2569 0.111 Uiso 1 1 calc GR . . .
H25C H -0.0193 0.9528 0.1765 0.111 Uiso 1 1 calc GR . . .
C26 C -0.0112(3) 0.8371(3) 0.4332(2) 0.0708(10) Uani 1 1 d . . . .
H26A H 0.0485 0.7946 0.4847 0.106 Uiso 1 1 calc GR . . .
H26B H -0.0719 0.7887 0.4414 0.106 Uiso 1 1 calc GR . . .
H26C H -0.0435 0.9068 0.4421 0.106 Uiso 1 1 calc GR . . .
C27 C 0.4394(3) 0.9546(2) 0.1744(2) 0.0504(7) Uani 1 1 d . . . .
H27 H 0.4186 0.9094 0.1365 0.060 Uiso 1 1 calc R . . .
C28 C 0.4709(3) 1.0710(3) 0.0949(2) 0.0674(10) Uani 1 1 d . . . .
H28A H 0.4049 1.1126 0.0504 0.101 Uiso 1 1 calc GR . . .
H28B H 0.5355 1.0576 0.0535 0.101 Uiso 1 1 calc GR . . .
H28C H 0.4924 1.1166 0.1305 0.101 Uiso 1 1 calc GR . . .
C29 C 0.5447(3) 0.8880(3) 0.2412(3) 0.0701(10) Uani 1 1 d . . . .
H29A H 0.5707 0.9339 0.2745 0.105 Uiso 1 1 calc GR . . .
H29B H 0.6062 0.8722 0.1982 0.105 Uiso 1 1 calc GR . . .
H29C H 0.5244 0.8153 0.2936 0.105 Uiso 1 1 calc GR . . .
C30 C 0.4575(3) 0.4090(3) 0.3813(2) 0.0594(8) Uani 1 1 d . . . .
H30A H 0.4846 0.4457 0.4235 0.071 Uiso 0.6667 1 calc R P A 1
H30B H 0.5117 0.4171 0.3241 0.071 Uiso 0.6667 1 calc R P A 1
H30C H 0.5007 0.3825 0.3321 0.071 Uiso 0.3333 1 calc R P B 2
H30D H 0.4985 0.4671 0.3897 0.071 Uiso 0.3333 1 calc R P B 2
C33 C 0.2606(3) 0.3809(2) 0.4061(2) 0.0513(7) Uani 1 1 d . . . .
H33A H 0.2279 0.3442 0.3665 0.062 Uiso 0.6667 1 calc R P C 1
H33B H 0.1973 0.4231 0.4298 0.062 Uiso 0.6667 1 calc R P C 1
H33C H 0.2111 0.3618 0.3629 0.062 Uiso 0.3333 1 calc R P D 2
H33D H 0.2117 0.4153 0.4472 0.062 Uiso 0.3333 1 calc R P D 2
B1 B 0.4750(4) 0.6679(3) 0.1477(3) 0.0592(10) Uani 1 1 d . . . .
H1G H 0.547(4) 0.680(3) 0.106(3) 0.085(11) Uiso 1 1 d . . . .
B2 B 0.2901(4) 0.6396(3) 0.4398(3) 0.0525(9) Uani 1 1 d . . . .
H2C H 0.265(3) 0.704(3) 0.472(3) 0.077(10) Uiso 1 1 d . . . .
H2D H 0.317(3) 0.556(3) 0.496(3) 0.076(10) Uiso 1 1 d . . . .
C31A C 0.4440(9) 0.2797(7) 0.4475(7) 0.0594(19) Uani 0.6667 1 d . P E 1
H31A H 0.4434 0.2357 0.4045 0.071 Uiso 0.6667 1 calc R P E 1
H31B H 0.5050 0.2426 0.5000 0.071 Uiso 0.6667 1 calc R P E 1
C32A C 0.3285(17) 0.2930(16) 0.4949(13) 0.060(3) Uani 0.6667 1 d . P E 1
H32A H 0.2947 0.2198 0.5233 0.072 Uiso 0.6667 1 calc R P E 1
H32B H 0.3339 0.3204 0.5498 0.072 Uiso 0.6667 1 calc R P E 1
C31B C 0.4488(18) 0.3154(15) 0.4766(15) 0.088(6) Uani 0.3333 1 d . P E 2
H31C H 0.4510 0.3403 0.5335 0.106 Uiso 0.3333 1 calc R P E 2
H31D H 0.5129 0.2539 0.4855 0.106 Uiso 0.3333 1 calc R P E 2
C32B C 0.339(4) 0.274(3) 0.475(3) 0.095(13) Uani 0.3333 1 d . P E 2
H32C H 0.3066 0.2409 0.5454 0.113 Uiso 0.3333 1 calc R P E 2
H32D H 0.3479 0.2145 0.4472 0.113 Uiso 0.3333 1 calc R P E 2
O2 O 0.5935(3) 1.1494(3) 0.2889(3) 0.1237(13) Uani 1 1 d . . . .
C35 C 0.7383(5) 1.2573(5) 0.2587(4) 0.1156(18) Uani 1 1 d . . . .
H35A H 0.7043 1.3315 0.2598 0.139 Uiso 1 1 calc R . F .
H35B H 0.8123 1.2680 0.2218 0.139 Uiso 1 1 calc R . F .
C36 C 0.7553(4) 1.1680(4) 0.3644(3) 0.0941(13) Uani 1 1 d . . . .
H36A H 0.7427 1.2024 0.4153 0.113 Uiso 1 1 calc R . . .
H36B H 0.8335 1.1260 0.3734 0.113 Uiso 1 1 calc R . . .
C37 C 0.6680(5) 1.0907(4) 0.3748(4) 0.1004(15) Uani 1 1 d . . . .
H37A H 0.7048 1.0168 0.3747 0.121 Uiso 1 1 calc R . . .
H37B H 0.6249 1.0750 0.4396 0.121 Uiso 1 1 calc R . . .
C34A C 0.6625(4) 1.2168(5) 0.2099(4) 0.1097(17) Uani 1 1 d . . G 1
H34A H 0.6151 1.2820 0.1577 0.132 Uiso 1 1 calc R . G 1
H34B H 0.7061 1.1701 0.1763 0.132 Uiso 1 1 calc R . G 1

loop_
_atom_site_aniso_label
_atom_site_aniso_U_11
_atom_site_aniso_U_22
_atom_site_aniso_U_33
_atom_site_aniso_U_23
_atom_site_aniso_U_13
_atom_site_aniso_U_12
Lu 0.03910(7) 0.03624(6) 0.03613(6) -0.01358(4) -0.00374(4) -0.00390(4)
O1 0.0454(12) 0.0393(10) 0.0425(10) -0.0096(8) -0.0053(8) -0.0027(9)
N1 0.0390(13) 0.0406(12) 0.0352(11) -0.0171(9) -0.0085(9) -0.0024(10)
N2 0.0435(13) 0.0340(11) 0.0360(11) -0.0151(9) -0.0022(9) -0.0016(10)
C1 0.078(2) 0.0523(18) 0.0455(16) -0.0208(14) -0.0214(15) -0.0004(16)
C2 0.0463(17) 0.0468(16) 0.0380(14) -0.0213(12) -0.0054(12) 0.0011(13)
C3 0.0548(18) 0.0444(16) 0.0314(13) -0.0131(12) -0.0042(12) -0.0026(13)
C4 0.0456(17) 0.0396(14) 0.0356(14) -0.0128(11) -0.0028(12) -0.0009(13)
C5 0.074(2) 0.0402(16) 0.0454(16) -0.0108(13) -0.0121(15) -0.0043(15)
C6 0.0473(17) 0.0435(15) 0.0371(13) -0.0160(12) -0.0122(12) -0.0063(13)
C7 0.0561(19) 0.0438(16) 0.0475(15) -0.0217(13) -0.0123(13) -0.0027(14)
C8 0.071(2) 0.0481(18) 0.070(2) -0.0278(16) -0.0176(18) -0.0057(17)
C9 0.065(2) 0.0471(19) 0.081(2) -0.0180(17) -0.0139(19) -0.0176(17)
C10 0.056(2) 0.060(2) 0.0606(19) -0.0180(16) -0.0071(15) -0.0177(17)
C11 0.0458(18) 0.0526(17) 0.0439(15) -0.0177(13) -0.0093(13) -0.0072(14)
C12 0.066(2) 0.0493(17) 0.0539(17) -0.0290(14) -0.0032(15) 0.0008(15)
C13 0.097(3) 0.078(2) 0.063(2) -0.0416(19) -0.0110(19) 0.011(2)
C14 0.066(2) 0.063(2) 0.071(2) -0.0354(17) -0.0047(17) 0.0074(17)
C15 0.0505(19) 0.066(2) 0.0526(17) -0.0286(15) 0.0025(14) -0.0118(16)
C16 0.087(3) 0.126(4) 0.116(3) -0.080(3) -0.042(3) 0.038(3)
C17 0.085(3) 0.100(3) 0.057(2) -0.035(2) 0.0092(19) -0.013(2)
C18 0.0536(18) 0.0320(13) 0.0339(13) -0.0118(11) -0.0074(12) 0.0002(12)
C19 0.0594(19) 0.0386(15) 0.0362(14) -0.0125(12) -0.0054(13) 0.0003(13)
C20 0.077(2) 0.0509(18) 0.0493(17) -0.0260(14) 0.0037(15) -0.0050(17)
C21 0.099(3) 0.0531(19) 0.0512(18) -0.0321(15) 0.0031(18) -0.0164(19)
C22 0.075(2) 0.0469(17) 0.0510(17) -0.0193(14) -0.0043(16) -0.0163(16)
C23 0.061(2) 0.0351(14) 0.0364(14) -0.0096(11) -0.0060(13) -0.0062(13)
C24 0.0544(19) 0.0555(18) 0.0468(16) -0.0243(14) 0.0015(13) -0.0024(15)
C25 0.061(2) 0.086(3) 0.072(2) -0.031(2) -0.0122(18) 0.006(2)
C26 0.070(2) 0.083(3) 0.063(2) -0.0333(19) 0.0119(17) -0.018(2)
C27 0.059(2) 0.0426(16) 0.0506(16) -0.0177(13) 0.0000(14) -0.0137(14)
C28 0.086(3) 0.059(2) 0.0563(19) -0.0177(16) 0.0106(17) -0.0312(19)
C29 0.064(2) 0.067(2) 0.081(2) -0.0296(19) -0.0038(18) -0.0140(19)
C30 0.0438(19) 0.0590(19) 0.0625(19) -0.0130(16) -0.0078(15) 0.0020(15)
C33 0.0519(19) 0.0465(16) 0.0487(16) -0.0104(13) -0.0033(13) -0.0112(14)
B1 0.054(2) 0.053(2) 0.070(2) -0.0252(19) 0.014(2) -0.0089(19)
B2 0.065(3) 0.049(2) 0.0433(18) -0.0198(17) -0.0066(17) -0.0023(18)
C31A 0.065(5) 0.044(4) 0.058(4) -0.013(3) -0.017(3) 0.008(3)
C32A 0.058(6) 0.052(8) 0.054(4) -0.005(4) 0.002(3) -0.005(5)
C31B 0.069(10) 0.063(12) 0.091(14) 0.015(8) -0.029(10) -0.011(9)
C32B 0.09(3) 0.035(10) 0.12(3) 0.014(13) -0.058(19) -0.014(12)
O2 0.104(3) 0.144(3) 0.115(2) -0.028(2) -0.020(2) -0.062(2)
C35 0.097(4) 0.124(4) 0.120(4) -0.033(3) -0.013(3) -0.043(3)
C36 0.085(3) 0.118(4) 0.096(3) -0.059(3) -0.011(2) -0.013(3)
C37 0.122(4) 0.082(3) 0.091(3) -0.025(2) -0.018(3) -0.022(3)
C34A 0.082(3) 0.132(4) 0.100(3) -0.023(3) -0.018(3) -0.035(3)

loop_
_atom_type_symbol
_atom_type_description
_atom_type_scat_dispersion_real
_atom_type_scat_dispersion_imag
_atom_type_scat_source
C C 0.0033 0.0016 'International Tables Vol C Tables 4.2.6.8 and 6.1.1.4'
H H 0.0000 0.0000 'International Tables Vol C Tables 4.2.6.8 and 6.1.1.4'
B B 0.0013 0.0007 'International Tables Vol C Tables 4.2.6.8 and 6.1.1.4'
Lu Lu -0.4720 5.8584 'International Tables Vol C Tables 4.2.6.8 and 6.1.1.4'
N N 0.0061 0.0033 'International Tables Vol C Tables 4.2.6.8 and 6.1.1.4'
O O 0.0106 0.0060 'International Tables Vol C Tables 4.2.6.8 and 6.1.1.4'

loop_
_geom_angle_atom_site_label_1
_geom_angle_atom_site_label_2
_geom_angle_atom_site_label_3
_geom_angle
H1D Lu H1E 48.7(12)
H1D Lu H1F 52.1(13)
H1D Lu H2A 75.8(13)
H1D Lu H2B 122.9(12)
H1E Lu H1F 49.0(13)
H1E Lu H2A 119.0(13)
H1E Lu H2B 147.6(12)
H1F Lu H2A 117.0(13)
H1F Lu H2B 158.8(12)
H2A Lu H2B 48.6(12)
O1 Lu H1D 88.9(9)
O1 Lu H1E 71.0(9)
O1 Lu H1F 119.9(10)
O1 Lu H2A 87.2(9)
O1 Lu H2B 78.1(7)
O1 Lu B1 94.21(11)
O1 Lu B2 77.84(10)
N1 Lu H1D 134.4(9)
N1 Lu H1E 90.3(9)
N1 Lu H1F 87.7(9)
N1 Lu H2A 149.6(10)
N1 Lu H2B 102.3(8)
N1 Lu O1 95.60(7)
N1 Lu N2 83.67(8)
N1 Lu B1 106.18(12)
N1 Lu B2 127.75(11)
N2 Lu H1D 103.3(9)
N2 Lu H1E 125.4(9)
N2 Lu H1F 76.5(10)
N2 Lu H2A 85.3(9)
N2 Lu H2B 86.0(7)
N2 Lu O1 163.55(7)
N2 Lu B1 101.79(11)
N2 Lu B2 89.58(10)
B1 Lu H1D 28.3(9)
B1 Lu H1E 29.4(9)
B1 Lu H1F 29.9(10)
B1 Lu H2A 103.8(10)
B1 Lu H2B 151.1(8)
B1 Lu B2 125.87(14)
B2 Lu H1D 97.6(9)
B2 Lu H1E 132.9(9)
B2 Lu H1F 140.6(9)
B2 Lu H2A 23.9(9)
B2 Lu H2B 25.5(7)
C30 O1 Lu 119.60(16)
C30 O1 C33 108.7(2)
C33 O1 Lu 126.99(17)
C2 N1 Lu 120.77(17)
C2 N1 C6 118.4(2)
C6 N1 Lu 120.43(15)
C4 N2 Lu 118.58(17)
C4 N2 C18 117.4(2)
C18 N2 Lu 122.83(15)
H1A C1 H1B 109.5
H1A C1 H1C 109.5
H1B C1 H1C 109.5
C2 C1 H1A 109.5
C2 C1 H1B 109.5
C2 C1 H1C 109.5
N1 C2 C1 119.7(2)
N1 C2 C3 124.3(2)
C3 C2 C1 116.0(2)
C2 C3 H3 114.6
C2 C3 C4 130.8(2)
C4 C3 H3 114.6
N2 C4 C3 124.6(2)
N2 C4 C5 120.6(2)
C3 C4 C5 114.7(2)
C4 C5 H5A 109.5
C4 C5 H5B 109.5
C4 C5 H5C 109.5
H5A C5 H5B 109.5
H5A C5 H5C 109.5
H5B C5 H5C 109.5
C7 C6 N1 120.4(3)
C7 C6 C11 121.7(3)
C11 C6 N1 117.9(3)
C6 C7 C12 123.7(3)
C8 C7 C6 117.7(3)
C8 C7 C12 118.6(3)
C7 C8 H8 119.2
C9 C8 C7 121.7(3)
C9 C8 H8 119.2
C8 C9 H9 120.1
C8 C9 C10 119.8(3)
C10 C9 H9 120.1
C9 C10 H10 119.4
C9 C10 C11 121.3(3)
C11 C10 H10 119.4
C6 C11 C15 122.9(3)
C10 C11 C6 117.6(3)
C10 C11 C15 119.5(3)
C7 C12 H12 108.3
C7 C12 C13 110.3(3)
C7 C12 C14 112.6(3)
C13 C12 H12 108.3
C14 C12 H12 108.3
C14 C12 C13 108.8(3)
C12 C13 H13A 109.5
C12 C13 H13B 109.5
C12 C13 H13C 109.5
H13A C13 H13B 109.5
H13A C13 H13C 109.5
H13B C13 H13C 109.5
C12 C14 H14A 109.5
C12 C14 H14B 109.5
C12 C14 H14C 109.5
H14A C14 H14B 109.5
H14A C14 H14C 109.5
H14B C14 H14C 109.5
C11 C15 H15 107.3
C11 C15 C16 112.1(3)
C16 C15 H15 107.3
C17 C15 C11 112.9(3)
C17 C15 H15 107.3
C17 C15 C16 109.6(3)
C15 C16 H16A 109.5
C15 C16 H16B 109.5
C15 C16 H16C 109.5
H16A C16 H16B 109.5
H16A C16 H16C 109.5
H16B C16 H16C 109.5
C15 C17 H17A 109.5
C15 C17 H17B 109.5
C15 C17 H17C 109.5
H17A C17 H17B 109.5
H17A C17 H17C 109.5
H17B C17 H17C 109.5
C19 C18 N2 118.3(2)
C19 C18 C23 121.1(2)
C23 C18 N2 120.6(2)
C18 C19 C24 122.0(2)
C20 C19 C18 118.3(3)
C20 C19 C24 119.7(3)
C19 C20 H20 119.4
C19 C20 C21 121.1(3)
C21 C20 H20 119.4
C20 C21 H21 120.1
C22 C21 C20 119.9(3)
C22 C21 H21 120.1
C21 C22 H22 119.2
C21 C22 C23 121.7(3)
C23 C22 H22 119.2
C18 C23 C27 123.3(2)
C22 C23 C18 117.9(3)
C22 C23 C27 118.8(3)
C19 C24 H24 107.1
C19 C24 C25 112.1(3)
C19 C24 C26 112.9(2)
C25 C24 H24 107.1
C26 C24 H24 107.1
C26 C24 C25 110.3(3)
C24 C25 H25A 109.5
C24 C25 H25B 109.5
C24 C25 H25C 109.5
H25A C25 H25B 109.5
H25A C25 H25C 109.5
H25B C25 H25C 109.5
C24 C26 H26A 109.5
C24 C26 H26B 109.5
C24 C26 H26C 109.5
H26A C26 H26B 109.5
H26A C26 H26C 109.5
H26B C26 H26C 109.5
C23 C27 H27 108.1
C23 C27 C28 112.3(3)
C23 C27 C29 111.1(3)
C28 C27 H27 108.1
C29 C27 H27 108.1
C29 C27 C28 109.1(3)
C27 C28 H28A 109.5
C27 C28 H28B 109.5
C27 C28 H28C 109.5
H28A C28 H28B 109.5
H28A C28 H28C 109.5
H28B C28 H28C 109.5
C27 C29 H29A 109.5
C27 C29 H29B 109.5
C27 C29 H29C 109.5
H29A C29 H29B 109.5
H29A C29 H29C 109.5
H29B C29 H29C 109.5
O1 C30 H30A 111.1
O1 C30 H30B 111.1
O1 C30 H30C 110.1
O1 C30 H30D 110.1
O1 C30 C31A 103.2(4)
H30A C30 H30B 109.1
H30C C30 H30D 108.4
C31A C30 H30A 111.1
C31A C30 H30B 111.1
C31B C30 O1 108.0(9)
C31B C30 H30C 110.1
C31B C30 H30D 110.1
O1 C33 H33A 110.6
O1 C33 H33B 110.6
O1 C33 H33C 111.0
O1 C33 H33D 111.0
O1 C33 C32A 105.6(7)
O1 C33 C32B 103.6(15)
H33A C33 H33B 108.7
H33C C33 H33D 109.0
C32A C33 H33A 110.6
C32A C33 H33B 110.6
C32B C33 H33C 111.0
C32B C33 H33D 111.0
Lu B1 H1D 66.6(18)
Lu B1 H1E 63.8(17)
Lu B1 H1F 65.9(17)
Lu B1 H1G 175(2)
H1D B1 H1E 102(2)
H1D B1 H1F 111(3)
H1D B1 H1G 111(3)
H1E B1 H1F 99(2)
H1E B1 H1G 121(3)
H1F B1 H1G 112(3)
Lu B2 H2A 51.4(16)
Lu B2 H2B 53.4(14)
Lu B2 H2C 132.1(17)
Lu B2 H2D 114.3(18)
H2A B2 H2B 103(2)
H2A B2 H2C 105(2)
H2A B2 H2D 115(3)
H2B B2 H2C 111(2)
H2B B2 H2D 109(2)
H2C B2 H2D 113(2)
C30 C31A H31A 111.8
C30 C31A H31B 111.8
H31A C31A H31B 109.5
C32A C31A C30 99.8(8)
C32A C31A H31A 111.8
C32A C31A H31B 111.8
C33 C32A C31A 102.4(10)
C33 C32A H32A 111.3
C33 C32A H32B 111.3
C31A C32A H32A 111.3
C31A C32A H32B 111.3
H32A C32A H32B 109.2
C30 C31B H31C 110.5
C30 C31B H31D 110.5
C30 C31B C32B 106.4(19)
H31C C31B H31D 108.6
C32B C31B H31C 110.5
C32B C31B H31D 110.5
C33 C32B H32C 110.8
C33 C32B H32D 110.8
C31B C32B C33 105(2)
C31B C32B H32C 110.8
C31B C32B H32D 110.8
H32C C32B H32D 108.9
C34A O2 C37 105.1(4)
H35A C35 H35B 108.7
C36 C35 H35A 110.5
C36 C35 H35B 110.5
C34A C35 H35A 110.5
C34A C35 H35B 110.5
C34A C35 C36 106.1(4)
C35 C36 H36A 111.0
C35 C36 H36B 111.0
C35 C36 C37 103.9(4)
H36A C36 H36B 109.0
C37 C36 H36A 111.0
C37 C36 H36B 111.0
O2 C37 C36 106.1(4)
O2 C37 H37A 110.5
O2 C37 H37B 110.5
C36 C37 H37A 110.5
C36 C37 H37B 110.5
H37A C37 H37B 108.7
O2 C34A C35 105.4(4)
O2 C34A H34A 110.7
O2 C34A H34B 110.7
C35 C34A H34A 110.7
C35 C34A H34B 110.7
H34A C34A H34B 108.8

loop_
_geom_bond_atom_site_label_1
_geom_bond_atom_site_label_2
_geom_bond_distance
Lu H1D 2.22(4)
Lu H1E 2.17(4)
Lu H1F 2.21(3)
Lu H2A 2.14(3)
Lu H2B 2.17(3)
Lu O1 2.3198(18)
Lu N1 2.255(2)
Lu N2 2.305(2)
Lu B1 2.413(4)
Lu B2 2.649(4)
O1 C30 1.463(4)
O1 C33 1.468(3)
N1 C2 1.344(3)
N1 C6 1.457(3)
N2 C4 1.334(3)
N2 C18 1.457(3)
C1 H1A 0.9800
C1 H1B 0.9800
C1 H1C 0.9800
C1 C2 1.512(4)
C2 C3 1.394(4)
C3 H3 0.9500
C3 C4 1.410(4)
C4 C5 1.522(4)
C5 H5A 0.9800
C5 H5B 0.9800
C5 H5C 0.9800
C6 C7 1.400(4)
C6 C11 1.405(4)
C7 C8 1.398(4)
C7 C12 1.520(4)
C8 H8 0.9500
C8 C9 1.370(5)
C9 H9 0.9500
C9 C10 1.381(5)
C10 H10 0.9500
C10 C11 1.400(4)
C11 C15 1.511(5)
C12 H12 1.0000
C12 C13 1.549(4)
C12 C14 1.522(5)
C13 H13A 0.9800
C13 H13B 0.9800
C13 H13C 0.9800
C14 H14A 0.9800
C14 H14B 0.9800
C14 H14C 0.9800
C15 H15 1.0000
C15 C16 1.536(5)
C15 C17 1.507(4)
C16 H16A 0.9800
C16 H16B 0.9800
C16 H16C 0.9800
C17 H17A 0.9800
C17 H17B 0.9800
C17 H17C 0.9800
C18 C19 1.410(4)
C18 C23 1.414(4)
C19 C20 1.387(4)
C19 C24 1.516(4)
C20 H20 0.9500
C20 C21 1.394(5)
C21 H21 0.9500
C21 C22 1.372(5)
C22 H22 0.9500
C22 C23 1.392(4)
C23 C27 1.512(4)
C24 H24 1.0000
C24 C25 1.529(4)
C24 C26 1.528(4)
C25 H25A 0.9800
C25 H25B 0.9800
C25 H25C 0.9800
C26 H26A 0.9800
C26 H26B 0.9800
C26 H26C 0.9800
C27 H27 1.0000
C27 C28 1.543(4)
C27 C29 1.536(5)
C28 H28A 0.9800
C28 H28B 0.9800
C28 H28C 0.9800
C29 H29A 0.9800
C29 H29B 0.9800
C29 H29C 0.9800
C30 H30A 0.9900
C30 H30B 0.9900
C30 H30C 0.9900
C30 H30D 0.9900
C30 C31A 1.566(9)
C30 C31B 1.412(18)
C33 H33A 0.9900
C33 H33B 0.9900
C33 H33C 0.9900
C33 H33D 0.9900
C33 C32A 1.49(2)
C33 C32B 1.54(4)
B1 H1D 1.15(3)
B1 H1E 1.19(3)
B1 H1F 1.21(4)
B1 H1G 1.00(4)
B2 H2A 1.11(3)
B2 H2B 1.16(3)
B2 H2C 1.10(4)
B2 H2D 1.06(4)
C31A H31A 0.9900
C31A H31B 0.9900
C31A C32A 1.51(2)
C32A H32A 0.9900
C32A H32B 0.9900
C31B H31C 0.9900
C31B H31D 0.9900
C31B C32B 1.47(4)
C32B H32C 0.9900
C32B H32D 0.9900
O2 C37 1.424(5)
O2 C34A 1.408(5)
C35 H35A 0.9900
C35 H35B 0.9900
C35 C36 1.481(6)
C35 C34A 1.428(6)
C36 H36A 0.9900
C36 H36B 0.9900
C36 C37 1.484(6)
C37 H37A 0.9900
C37 H37B 0.9900
C34A H34A 0.9900
C34A H34B 0.9900

loop_
_geom_torsion_atom_site_label_1
_geom_torsion_atom_site_label_2
_geom_torsion_atom_site_label_3
_geom_torsion_atom_site_label_4
_geom_torsion
Lu O1 C30 C31A 175.1(3)
Lu O1 C30 C31B 146.1(9)
Lu O1 C33 C32A -145.2(6)
Lu O1 C33 C32B -162.4(14)
Lu N1 C2 C1 163.7(2)
Lu N1 C2 C3 -18.3(4)
Lu N1 C6 C7 -82.6(3)
Lu N1 C6 C11 95.1(3)
Lu N2 C4 C3 23.5(4)
Lu N2 C4 C5 -158.4(2)
Lu N2 C18 C19 -96.7(3)
Lu N2 C18 C23 82.5(3)
O1 C30 C31A C32A -37.9(8)
O1 C30 C31B C32B 26(2)
O1 C33 C32A C31A -34.7(10)
O1 C33 C32B C31B 22(2)
N1 C2 C3 C4 -17.3(5)
N1 C6 C7 C8 172.3(2)
N1 C6 C7 C12 -8.8(4)
N1 C6 C11 C10 -172.5(2)
N1 C6 C11 C15 8.8(4)
N2 C18 C19 C20 -177.2(2)
N2 C18 C19 C24 1.6(4)
N2 C18 C23 C22 178.7(2)
N2 C18 C23 C27 -1.1(4)
C1 C2 C3 C4 160.8(3)
C2 N1 C6 C7 89.9(3)
C2 N1 C6 C11 -92.4(3)
C2 C3 C4 N2 13.6(5)
C2 C3 C4 C5 -164.6(3)
C4 N2 C18 C19 96.0(3)
C4 N2 C18 C23 -84.7(3)
C6 N1 C2 C1 -8.8(4)
C6 N1 C2 C3 169.2(3)
C6 C7 C8 C9 1.7(4)
C6 C7 C12 C13 -117.9(3)
C6 C7 C12 C14 120.3(3)
C6 C11 C15 C16 112.7(4)
C6 C11 C15 C17 -122.8(3)
C7 C6 C11 C10 5.2(4)
C7 C6 C11 C15 -173.6(2)
C7 C8 C9 C10 1.7(5)
C8 C7 C12 C13 60.9(4)
C8 C7 C12 C14 -60.8(4)
C8 C9 C10 C11 -1.7(5)
C9 C10 C11 C6 -1.6(4)
C9 C10 C11 C15 177.1(3)
C10 C11 C15 C16 -66.0(4)
C10 C11 C15 C17 58.4(4)
C11 C6 C7 C8 -5.2(4)
C11 C6 C7 C12 173.6(3)
C12 C7 C8 C9 -177.2(3)
C18 N2 C4 C3 -168.7(3)
C18 N2 C4 C5 9.4(4)
C18 C19 C20 C21 -3.0(4)
C18 C19 C24 C25 -87.3(3)
C18 C19 C24 C26 147.4(3)
C18 C23 C27 C28 123.9(3)
C18 C23 C27 C29 -113.6(3)
C19 C18 C23 C22 -2.1(4)
C19 C18 C23 C27 178.1(2)
C19 C20 C21 C22 1.0(5)
C20 C19 C24 C25 91.4(3)
C20 C19 C24 C26 -33.8(4)
C20 C21 C22 C23 0.6(5)
C21 C22 C23 C18 0.0(4)
C21 C22 C23 C27 179.8(3)
C22 C23 C27 C28 -55.9(4)
C22 C23 C27 C29 66.6(3)
C23 C18 C19 C20 3.6(4)
C23 C18 C19 C24 -177.6(2)
C24 C19 C20 C21 178.1(3)
C30 O1 C33 C32A 10.1(7)
C30 O1 C33 C32B -7.1(14)
C30 C31A C32A C33 44.0(10)
C30 C31B C32B C33 -30(3)
C33 O1 C30 C31A 17.6(4)
C33 O1 C30 C31B -11.4(10)
C31A C30 C31B C32B -59(2)
C32A C33 C32B C31B -77(7)
C31B C30 C31A C32A 65(2)
C32B C33 C32A C31A 50(7)
C35 C36 C37 O2 -12.0(6)
C36 C35 C34A O2 29.8(6)
C37 O2 C34A C35 -37.8(6)
C34A O2 C37 C36 30.7(6)
C34A C35 C36 C37 -10.6(6)
